data_2106655
loop_
_publ_author_name
'Baggio, R.F.'
'Manzanares, C.'
'Baggio, S.'

_publ_section_title
;
 Tetrakis(thiourea)cobalt(II) nitrate hemihydrate = a monoclinic form
;
_journal_name_full 'Acta Crystallographica B (24,1968-38,1982)'
_journal_page_first 2359
_journal_page_last 2361
_journal_volume 31
_journal_year 1975
_chemical_formula_sum 'C4 H17 Co N10 O6.5 S4'
_chemical_name_systematic 'Co (S C (N H2)2)4 (N O3)2 (H2 O)0.5'
_space_group_IT_number 7
_symmetry_space_group_name_Hall 'P -2yc'
_symmetry_space_group_name_H-M 'P 1 c 1'
_cell_angle_alpha 90
_cell_angle_beta 101
_cell_angle_gamma 90
_cell_formula_units_Z 4
_cell_length_a 17.4
_cell_length_b 11.9
_cell_length_c 9.812
_cell_volume 1994.345
_citation_journal_id_ASTM ACBCAR
_cod_data_source_file Baggio_ACBCAR_1975_80.cif
_cod_data_source_block C4H17Co1N10O6.5S4
_cod_original_formula_sum 'C4 H17 Co1 N10 O6.5 S4'
_cod_database_code 2106655

loop_
_symmetry_equiv_pos_as_xyz
x,y,z
x,-y,z+1/2

loop_
_atom_site_label
_atom_site_type_symbol
_atom_site_fract_x
_atom_site_fract_y
_atom_site_fract_z
_atom_site_occupancy
_atom_site_U_iso_or_equiv
H3 H+1 0.2841 0.5223 0.1055 1 0.0
H2 H+1 0.0671 0.6224 0.0794 1 0.0
N3 N-3 0.3465 -0.0432 0.2571 1 0.0
O1 O-2 0.0055 0.0622 0.7163 1 0.0
O2 O-2 0.9743 0.2356 0.7723 1 0.0
S6 S-2 0.7231 0.3073 0.6273 1 0.0
O6 O-2 0.417 0.2384 0.615 1 0.0
O13 O-2 0.4857 0.1013 0.5578 1 0.0
H16 H+1 0.8278 -0.1396 0.3939 1 0.0
N10 N+5 0.5422 0.2407 0.8998 1 0.0
H12 H+1 0.553 0.3963 0.6481 1 0.0
Co2 Co+2 0.7534 0.2504 0.4196 1 0.0
H9 H+1 0.8866 0.3704 0.5972 1 0.0
N19 N+5 0.003 0.3152 0.2197 1 0.0
H18 H+1 0.1652 0.6452 0.0625 1 0.0
O9 O-2 0.983 0.2783 0.1148 1 0.0
N9 N+5 0.0033 0.163 0.6918 1 0.0
N11 N-3 0.1293 0.5918 0.0624 1 0.0
N17 N-3 0.6564 -0.0055 0.2056 1 0.0
O4 O-2 0.5314 0.3398 0.9249 1 0.0
O7 O-2 0.4936 0.3846 0.1911 1 0.0
N7 N-3 0.581 0.0611 0.3505 1 0.0
H22 H+1 0.4567 0.1006 0.1799 1 0.0
H1 H+1 0.0741 0.3523 -0.0698 1 0.0
S8 S-2 0.8105 0.0871 0.5237 1 0.0
S4 S-2 0.1851 0.1447 -0.095 1 0.0
S1 S-2 0.1838 0.4063 0.1776 1 0.0
H20 H+1 0.4405 0.5877 -0.0638 1 0.0
H5 H+1 0.2949 -0.0862 0.2381 1 0.0
H13 H+1 0.5526 0.055 0.3136 1 0.0
H27 H+1 0.7068 0.5491 0.511 1 0.0
C2 C+4 0.3489 0.0677 0.2201 1 0.0
H28 H+1 0.6257 0.4586 0.7762 1 0.0
S2 S-2 0.3176 0.3438 0.9166 1 0.0
H19 H+1 0.3614 0.6152 0.0916 1 0.0
N20 N+5 0.4628 0.2003 0.5413 1 0.0
N14 N-3 0.1432 -0.0638 0.961 1 0.0
H8 H+1 0.0969 -0.1167 -0.0396 1 0.0
H30 H+1 0.7151 -0.017 0.2172 1 0.0
H29 H+1 0.6004 0.0543 0.4587 1 0.0
H14 H+1 0.6178 -0.0599 0.1527 1 0.0
H31 H+1 0.9582 0.0938 0.3546 1 0.0
C8 C+4 0.8674 0.0295 0.4187 1 0.0
H6 H+1 0.3794 0.0927 0.0345 1 0.0
N8 N-3 0.8988 0.085 0.3327 1 0.0
H11 H+1 0.6178 0.5033 0.4192 1 0.0
O10 O-2 0.999 0.4241 0.2398 1 0.0
H17 H+1 0.0901 0.4746 -0.1625 1 0.0
N2 N-3 0.3309 0.5433 0.599 1 0.0
O12 O-2 0.4895 0.2607 0.4712 1 0.0
H10 H+1 0.8265 0.62 0.3719 1 0.0
H24 H+1 0.195 -0.0944 -0.0563 1 0.0
C4 C+4 0.6309 0.0778 0.2682 1 0.0
H32 H+1 0.9303 -0.1249 0.4437 1 0.0
N16 N-3 0.6088 0.4253 0.6755 1 0.0
S5 S-2 0.8113 0.3837 0.3052 1 0.0
H21 H+1 0.3963 -0.0826 0.3081 1 0.0
N1 N-3 0.0952 0.4322 0.9285 1 0.0
Co1 Co+2 0.247 0.2699 0.0687 1 0.0
H7 H+1 0.0373 0.0511 0.0709 1 0.0
H25 H+1 0.9682 0.4522 0.5756 1 0.0
H26 H+1 0.9289 0.6145 0.4312 1 0.0
S3 S-2 0.2964 0.1711 0.2741 1 0.0
S7 S-2 0.6585 0.2151 0.2323 1 0.0
N4 N-3 0.0925 0.0825 0.0784 1 0.0
N18 N-3 0.876 -0.0897 0.4148 1 0.0
O8 O-2 0.0272 0.2057 0.5971 1 0.0
C1 C+4 0.128 0.4789 0.0413 1 0.0
C6 C+4 0.1354 0.0529 0.9887 1 0.0
N13 N-3 0.3988 0.0886 0.1368 1 0.0
N5 N-3 0.9115 0.4278 0.5361 1 0.0
C7 C+4 0.6578 0.4197 0.5924 1 0.0
C5 C+4 0.3517 0.4782 0.9666 1 0.0
C3 C+4 0.8714 0.4697 0.4235 1 0.0
H4 H+1 0.4027 0.5 -0.206 1 0.0
O11 O-2 0.5098 0.1606 0.9507 1 0.0
N15 N-3 0.8759 0.575 0.4039 1 0.0
H23 H+1 0.1142 0.1371 0.157 1 0.0
H15 H+1 0.8647 0.1207 0.2532 1 0.0
N6 N-3 0.66 0.4963 0.4979 1 0.0
O5 O-2 0.5959 0.2161 0.8382 1 0.0
O3 O-2 0.0416 0.2601 0.3187 1 0.0
N12 N-3 0.4028 0.5262 0.8905 1 0.0
